data_7225779
loop_
_publ_author_name
'Zhang, Wen-Zhen'
'Yang, Ming-Wang'
'Lu, Xiao-Bing'

_publ_section_title
;
 Carboxylative cyclization of substituted propenyl ketones using CO2:
 transition-metal-free synthesis of \a-pyrones
;
_journal_issue 15
_journal_name_full 'Green Chem.'
_journal_page_first 4181
_journal_paper_doi 10.1039/C6GC01346E
_journal_volume 18
_journal_year 2016
_chemical_formula_sum 'C17 H12 O2'
_chemical_formula_weight 248.27
_chemical_name_systematic
; 
 ? 
;
_space_group_IT_number 2
_symmetry_cell_setting triclinic
_symmetry_space_group_name_Hall '-P 1'
_symmetry_space_group_name_H-M 'P -1'
_atom_sites_solution_hydrogens geom
_atom_sites_solution_primary direct
_atom_sites_solution_secondary difmap
_audit_creation_method SHELXL-97
_audit_update_record
;
2016-04-20 deposited with the CCDC.
2016-06-21 downloaded from the CCDC.
;
_cell_angle_alpha 92.384(3)
_cell_angle_beta 92.571(3)
_cell_angle_gamma 90.050(3)
_cell_formula_units_Z 4
_cell_length_a 7.1649(11)
_cell_length_b 7.1976(11)
_cell_length_c 25.276(4)
_cell_measurement_reflns_used 3514
_cell_measurement_temperature 296(2)
_cell_measurement_theta_max 26.96
_cell_measurement_theta_min 2.83
_cell_volume 1301.0(3)
_computing_cell_refinement 'Bruker SMART'
_computing_data_collection 'Bruker SMART'
_computing_data_reduction 'Bruker SAINT'
_computing_structure_refinement 'SHELXL-97 (Sheldrick, 1997)'
_computing_structure_solution 'SHELXS-97 (Sheldrick, 1990)'
_diffrn_ambient_temperature 296(2)
_diffrn_measured_fraction_theta_full 0.944
_diffrn_measured_fraction_theta_max 0.944
_diffrn_measurement_device_type 'CCD area detector'
_diffrn_measurement_method 'phi and omega scans'
_diffrn_radiation_monochromator graphite
_diffrn_radiation_source 'fine-focus sealed tube'
_diffrn_radiation_type MoK\a
_diffrn_radiation_wavelength 0.71073
_diffrn_reflns_av_R_equivalents 0.0252
_diffrn_reflns_av_sigmaI/netI 0.0372
_diffrn_reflns_limit_h_max 8
_diffrn_reflns_limit_h_min -8
_diffrn_reflns_limit_k_max 8
_diffrn_reflns_limit_k_min -7
_diffrn_reflns_limit_l_max 12
_diffrn_reflns_limit_l_min -28
_diffrn_reflns_number 6307
_diffrn_reflns_theta_full 23.50
_diffrn_reflns_theta_max 23.50
_diffrn_reflns_theta_min 2.83
_exptl_absorpt_coefficient_mu 0.082
_exptl_absorpt_correction_type none
_exptl_crystal_colour colorless
_exptl_crystal_density_diffrn 1.267
_exptl_crystal_density_method 'not measured'
_exptl_crystal_description block
_exptl_crystal_F_000 520
_refine_diff_density_max 0.284
_refine_diff_density_min -0.374
_refine_diff_density_rms 0.053
_refine_ls_extinction_method none
_refine_ls_goodness_of_fit_ref 1.059
_refine_ls_hydrogen_treatment mixed
_refine_ls_matrix_type full
_refine_ls_number_parameters 343
_refine_ls_number_reflns 3610
_refine_ls_number_restraints 0
_refine_ls_restrained_S_all 1.059
_refine_ls_R_factor_all 0.0921
_refine_ls_R_factor_gt 0.0817
_refine_ls_shift/su_max 0.036
_refine_ls_shift/su_mean 0.006
_refine_ls_structure_factor_coef Fsqd
_refine_ls_weighting_details 'calc w=1/[\s^2^(Fo^2^)+(0.1422P)^2^+1.0861P] where P=(Fo^2^+2Fc^2^)/3'
_refine_ls_weighting_scheme calc
_refine_ls_wR_factor_gt 0.2510
_refine_ls_wR_factor_ref 0.2593
_reflns_number_gt 3035
_reflns_number_total 3610
_reflns_threshold_expression >2sigma(I)
_cod_data_source_file c6gc01346e2.cif
_cod_data_source_block 2a
_cod_depositor_comments
;
The following automatic conversions were performed:

'_symmetry_cell_setting' value 'Triclinic' changed to 'triclinic'
according to
/usr/data/users/saulius/crontab/automatic-downloads/rss-feeds/RSC/lib/dictionaries/cif_core.dic
dictionary named 'cif_core.dic' version 2.4.2 from 2011-04-26.

Automatic conversion script
Id: cif_fix_values 4268 2015-11-12 08:31:59Z antanas 

 Adding full bibliography for 7225779.cif.
;
_cod_original_sg_symbol_H-M 'P-1   '
_cod_database_code 7225779

loop_
_symmetry_equiv_pos_as_xyz
'x, y, z'
'-x, -y, -z'

loop_
_atom_site_label
_atom_site_type_symbol
_atom_site_fract_x
_atom_site_fract_y
_atom_site_fract_z
_atom_site_U_iso_or_equiv
_atom_site_adp_type
_atom_site_occupancy
_atom_site_symmetry_multiplicity
_atom_site_calc_flag
_atom_site_refinement_flags
O3 O 0.2312(4) 0.8993(4) 0.04639(12) 0.0770(9) Uani 1 1 d .
C36 C 0.2688(4) 0.8871(4) -0.04607(12) 0.0384(7) Uani 1 1 d .
H36A H 0.2811 0.8189 -0.0778 0.046 Uiso 1 1 calc R
C35 C 0.2310(5) 1.0868(4) 0.04700(14) 0.0504(9) Uani 1 1 d .
C34 C 0.2906(5) 1.1571(5) -0.09897(14) 0.0521(9) Uani 1 1 d .
C33 C 0.2097(5) 1.1852(5) 0.09888(14) 0.0512(9) Uani 1 1 d .
C32 C 0.2497(5) 1.1752(5) 0.00006(14) 0.0524(9) Uani 1 1 d .
H32A H 0.2490 1.3044 0.0001 0.063 Uiso 1 1 calc R
C31 C 0.2695(5) 1.0736(5) -0.04718(14) 0.0525(9) Uani 1 1 d .
O4 O 0.2499(6) 0.6245(4) -0.00011(14) 0.1028(12) Uani 1 1 d .
C30 C 0.1335(5) 1.3626(5) 0.10193(15) 0.0608(10) Uani 1 1 d .
H30A H 0.0976 1.4214 0.0710 0.073 Uiso 1 1 calc R
C29 C 0.3670(5) 1.3327(5) -0.10243(16) 0.0615(10) Uani 1 1 d .
H29A H 0.4042 1.4005 -0.0716 0.074 Uiso 1 1 calc R
C28 C 0.2506(6) 0.7905(5) -0.00003(15) 0.0621(10) Uani 1 1 d .
C27 C 0.2637(6) 1.1019(6) 0.14570(16) 0.0715(11) Uani 1 1 d .
H27A H 0.3158 0.9835 0.1445 0.086 Uiso 1 1 calc R
C26 C 0.1642(8) 1.3673(7) 0.19630(18) 0.0868(14) Uani 1 1 d .
H26A H 0.1486 1.4278 0.2290 0.104 Uiso 1 1 calc R
C25 C 0.1108(6) 1.4517(6) 0.15058(17) 0.0755(12) Uani 1 1 d .
H25A H 0.0589 1.5701 0.1523 0.091 Uiso 1 1 calc R
C24 C 0.2351(6) 1.0604(6) -0.14577(17) 0.0712(11) Uani 1 1 d .
H24A H 0.1841 0.9420 -0.1444 0.085 Uiso 1 1 calc R
C23 C 0.2548(8) 1.1378(8) -0.19406(18) 0.0909(15) Uani 1 1 d .
H23A H 0.2140 1.0727 -0.2250 0.109 Uiso 1 1 calc R
C22 C 0.2408(7) 1.1926(8) 0.19359(19) 0.0904(15) Uani 1 1 d .
H22A H 0.2775 1.1353 0.2247 0.108 Uiso 1 1 calc R
C21 C 0.3883(6) 1.4074(6) -0.15078(18) 0.0769(12) Uani 1 1 d .
H21A H 0.4402 1.5254 -0.1525 0.092 Uiso 1 1 calc R
C20 C 0.3340(7) 1.3099(8) -0.19682(18) 0.0878(14) Uani 1 1 d .
H20A H 0.3509 1.3605 -0.2295 0.105 Uiso 1 1 calc R
C16 C 0.1043(4) 0.2669(5) 0.45416(13) 0.0469(8) Uani 1 1 d .
H16A H 0.1628 0.2771 0.4223 0.056 Uiso 1 1 calc R
C17 C -0.1719(5) 0.2515(5) 0.50031(15) 0.0558(9) Uani 1 1 d .
H17A H -0.3017 0.2524 0.5003 0.067 Uiso 1 1 calc R
O2 O 0.1195(4) 0.2314(5) 0.54629(14) 0.0915(10) Uani 1 1 d .
C15 C -0.0691(4) 0.2321(5) 0.54752(15) 0.0538(9) Uani 1 1 d .
C14 C -0.1524(5) 0.2117(5) 0.59918(15) 0.0589(9) Uani 1 1 d .
C13 C -0.0846(5) 0.2696(5) 0.45334(15) 0.0567(9) Uani 1 1 d .
C12 C -0.1828(5) 0.2880(5) 0.40152(15) 0.0615(10) Uani 1 1 d .
C11 C -0.3617(6) 0.3610(6) 0.39768(18) 0.0753(12) Uani 1 1 d .
H11A H -0.4209 0.3976 0.4284 0.090 Uiso 1 1 calc R
O1 O 0.3803(4) 0.2488(7) 0.49972(16) 0.1243(16) Uani 1 1 d .
C10 C 0.2142(5) 0.2499(7) 0.49967(18) 0.0751(12) Uani 1 1 d .
C9 C -0.3310(6) 0.1403(6) 0.60222(17) 0.0728(12) Uani 1 1 d .
H9A H -0.3997 0.1064 0.5712 0.087 Uiso 1 1 calc R
C8 C -0.0981(8) 0.2376(6) 0.3543(2) 0.0857(14) Uani 1 1 d .
H8A H 0.0223 0.1894 0.3557 0.103 Uiso 1 1 calc R
C7 C -0.0540(7) 0.2619(6) 0.64619(19) 0.0832(13) Uani 1 1 d .
H7A H 0.0661 0.3105 0.6452 0.100 Uiso 1 1 calc R
C6 C -0.1886(13) 0.2577(9) 0.3062(2) 0.117(2) Uani 1 1 d .
H6A H -0.1297 0.2245 0.2752 0.140 Uiso 1 1 calc R
C5 C -0.1322(12) 0.2406(9) 0.6938(2) 0.117(2) Uani 1 1 d .
H5A H -0.0639 0.2739 0.7249 0.140 Uiso 1 1 calc R
C4 C -0.3693(13) 0.3282(10) 0.3039(3) 0.118(2) Uani 1 1 d .
H4A H -0.4322 0.3394 0.2712 0.142 Uiso 1 1 calc R
C3 C -0.4540(8) 0.3803(8) 0.3486(2) 0.0988(17) Uani 1 1 d .
H3A H -0.5741 0.4292 0.3467 0.119 Uiso 1 1 calc R
C2 C -0.3076(12) 0.1716(9) 0.6967(2) 0.113(2) Uani 1 1 d .
H2A H -0.3596 0.1602 0.7295 0.136 Uiso 1 1 calc R
C1 C -0.4086(9) 0.1186(7) 0.6507(2) 0.0978(17) Uani 1 1 d .
H1B H -0.5279 0.0687 0.6524 0.117 Uiso 1 1 calc R

loop_
_atom_site_aniso_label
_atom_site_aniso_U_11
_atom_site_aniso_U_22
_atom_site_aniso_U_33
_atom_site_aniso_U_23
_atom_site_aniso_U_13
_atom_site_aniso_U_12
O3 0.089(2) 0.0568(18) 0.085(2) 0.0074(14) -0.0023(15) 0.0016(14)
C36 0.0541(18) 0.0174(15) 0.0431(17) -0.0021(11) -0.0021(13) 0.0027(12)
C35 0.0488(19) 0.0316(18) 0.070(2) -0.0008(15) 0.0000(16) 0.0025(14)
C34 0.0510(19) 0.044(2) 0.062(2) 0.0012(15) 0.0069(16) 0.0056(15)
C33 0.0472(19) 0.044(2) 0.063(2) 0.0047(15) 0.0066(15) -0.0001(15)
C32 0.060(2) 0.0330(18) 0.064(2) 0.0049(15) 0.0056(17) 0.0015(15)
C31 0.0457(19) 0.045(2) 0.066(2) 0.0066(16) 0.0011(16) 0.0040(15)
O4 0.164(4) 0.0294(17) 0.116(3) 0.0036(15) 0.021(2) 0.0045(18)
C30 0.070(2) 0.052(2) 0.061(2) 0.0015(17) 0.0034(18) 0.0030(18)
C29 0.068(2) 0.051(2) 0.066(2) 0.0062(17) 0.0043(18) -0.0007(18)
C28 0.079(3) 0.038(2) 0.068(2) -0.0051(17) -0.0046(19) 0.0039(18)
C27 0.080(3) 0.068(3) 0.068(3) 0.016(2) 0.003(2) 0.006(2)
C26 0.111(4) 0.088(4) 0.061(3) -0.009(2) 0.019(2) -0.009(3)
C25 0.084(3) 0.065(3) 0.078(3) -0.011(2) 0.017(2) 0.007(2)
C24 0.078(3) 0.063(3) 0.072(3) -0.007(2) 0.007(2) 0.000(2)
C23 0.112(4) 0.098(4) 0.062(3) -0.010(2) 0.007(3) 0.007(3)
C22 0.100(4) 0.109(4) 0.064(3) 0.018(3) 0.008(2) -0.004(3)
C21 0.084(3) 0.071(3) 0.078(3) 0.017(2) 0.016(2) -0.002(2)
C20 0.104(4) 0.101(4) 0.061(3) 0.019(2) 0.021(2) 0.014(3)
C16 0.0242(15) 0.065(2) 0.0524(19) -0.0029(15) 0.0126(13) 0.0014(14)
C17 0.0359(17) 0.060(2) 0.072(2) 0.0078(17) 0.0048(16) 0.0016(15)
O2 0.0636(19) 0.105(3) 0.104(2) -0.0082(19) -0.0036(16) 0.0019(16)
C15 0.0362(18) 0.051(2) 0.074(2) 0.0014(16) 0.0049(16) 0.0021(14)
C14 0.061(2) 0.051(2) 0.065(2) 0.0057(16) -0.0005(18) 0.0086(17)
C13 0.047(2) 0.052(2) 0.072(2) 0.0033(17) 0.0074(17) 0.0016(16)
C12 0.064(2) 0.054(2) 0.067(2) 0.0062(17) 0.0078(18) -0.0078(18)
C11 0.069(3) 0.081(3) 0.076(3) 0.012(2) -0.006(2) 0.004(2)
O1 0.0358(18) 0.208(5) 0.132(3) 0.029(3) 0.0121(17) 0.005(2)
C10 0.043(2) 0.097(3) 0.086(3) -0.005(2) 0.016(2) -0.001(2)
C9 0.072(3) 0.079(3) 0.070(3) 0.012(2) 0.014(2) 0.005(2)
C8 0.105(4) 0.070(3) 0.084(3) -0.002(2) 0.033(3) -0.009(2)
C7 0.101(3) 0.070(3) 0.076(3) 0.002(2) -0.015(3) 0.013(2)
C6 0.193(7) 0.092(4) 0.067(4) -0.003(3) 0.031(4) -0.051(5)
C5 0.178(7) 0.103(5) 0.068(4) -0.001(3) -0.017(4) 0.047(5)
C4 0.173(7) 0.104(5) 0.077(4) 0.030(3) -0.030(4) -0.053(5)
C3 0.110(4) 0.096(4) 0.090(4) 0.034(3) -0.025(3) -0.012(3)
C2 0.169(7) 0.101(4) 0.076(4) 0.026(3) 0.035(4) 0.047(4)
C1 0.115(4) 0.084(4) 0.100(4) 0.028(3) 0.044(3) 0.022(3)

loop_
_atom_type_symbol
_atom_type_description
_atom_type_scat_dispersion_real
_atom_type_scat_dispersion_imag
_atom_type_scat_source
C C 0.0033 0.0016 'International Tables Vol C Tables 4.2.6.8 and 6.1.1.4'
H H 0.0000 0.0000 'International Tables Vol C Tables 4.2.6.8 and 6.1.1.4'
O O 0.0106 0.0060 'International Tables Vol C Tables 4.2.6.8 and 6.1.1.4'

loop_
_geom_angle_atom_site_label_1
_geom_angle_atom_site_label_2
_geom_angle_atom_site_label_3
_geom_angle
C35 O3 C28 122.4(3)
C31 C36 C28 123.5(3)
O3 C35 C32 119.1(3)
O3 C35 C33 116.9(3)
C32 C35 C33 124.0(3)
C29 C34 C24 118.1(4)
C29 C34 C31 121.2(3)
C24 C34 C31 120.7(3)
C30 C33 C27 118.5(4)
C30 C33 C35 120.7(3)
C27 C33 C35 120.8(3)
C35 C32 C31 120.8(3)
C36 C31 C32 118.2(3)
C36 C31 C34 117.6(3)
C32 C31 C34 124.2(3)
C25 C30 C33 120.3(4)
C21 C29 C34 120.7(4)
O4 C28 C36 122.3(4)
O4 C28 O3 121.8(4)
C36 C28 O3 115.9(3)
C22 C27 C33 120.5(4)
C25 C26 C22 119.6(4)
C26 C25 C30 120.5(4)
C23 C24 C34 120.8(4)
C20 C23 C24 120.3(4)
C27 C22 C26 120.7(5)
C29 C21 C20 120.7(4)
C23 C20 C21 119.4(4)
C13 C16 C10 123.4(3)
C13 C17 C15 120.9(3)
C15 O2 C10 122.9(4)
O2 C15 C17 118.2(3)
O2 C15 C14 117.7(3)
C17 C15 C14 124.1(3)
C9 C14 C7 118.1(4)
C9 C14 C15 120.8(3)
C7 C14 C15 121.1(4)
C16 C13 C17 118.5(3)
C16 C13 C12 117.0(3)
C17 C13 C12 124.4(3)
C11 C12 C8 117.5(4)
C11 C12 C13 121.0(4)
C8 C12 C13 121.5(4)
C12 C11 C3 121.1(5)
O1 C10 C16 122.5(4)
O1 C10 O2 121.5(4)
C16 C10 O2 116.0(3)
C1 C9 C14 120.9(5)
C6 C8 C12 121.3(6)
C5 C7 C14 120.5(6)
C8 C6 C4 119.7(6)
C2 C5 C7 121.3(6)
C3 C4 C6 120.5(6)
C4 C3 C11 120.0(6)
C5 C2 C1 119.6(5)
C9 C1 C2 119.5(6)

loop_
_geom_bond_atom_site_label_1
_geom_bond_atom_site_label_2
_geom_bond_distance
O3 C35 1.350(4)
O3 C28 1.396(5)
C36 C31 1.344(4)
C36 C28 1.391(5)
C35 C32 1.381(5)
C35 C33 1.478(5)
C34 C29 1.384(5)
C34 C24 1.390(5)
C34 C31 1.477(5)
C33 C30 1.390(5)
C33 C27 1.389(5)
C32 C31 1.387(5)
O4 C28 1.194(4)
C30 C25 1.379(5)
C29 C21 1.370(6)
C27 C22 1.368(6)
C26 C25 1.368(7)
C26 C22 1.373(7)
C24 C23 1.375(6)
C23 C20 1.368(7)
C21 C20 1.375(7)
C16 C13 1.353(5)
C16 C10 1.375(6)
C17 C13 1.377(5)
C17 C15 1.386(5)
O2 C15 1.354(4)
O2 C10 1.397(5)
C15 C14 1.472(5)
C14 C9 1.386(6)
C14 C7 1.388(6)
C13 C12 1.470(6)
C12 C11 1.387(6)
C12 C8 1.397(6)
C11 C3 1.391(7)
O1 C10 1.190(5)
C9 C1 1.384(6)
C8 C6 1.366(8)
C7 C5 1.365(8)
C6 C4 1.391(10)
C5 C2 1.357(9)
C4 C3 1.347(9)
C2 C1 1.381(9)
